data_7716661
loop_
_publ_author_name
'Zou, Minzhu'
'Kuruppu, Sewwandi'
'Emge, Thomas J.'
'Waldie, Kate M.'

_publ_section_title
;
 Metal- <i>versus</i> ligand-centered reactivity of a
 cobalt-phenylenediamide complex with electrophiles.
;
_journal_issue 31
_journal_name_full 'Dalton transactions (Cambridge, England : 2003)'
_journal_page_first 13174
_journal_page_last 13183
_journal_paper_doi 10.1039/d4dt01655f
_journal_volume 53
_journal_year 2024
_chemical_formula_sum 'C51 H88 Co F6 N8 O11 S2'
_chemical_formula_weight 1226.34
_space_group_crystal_system monoclinic
_space_group_IT_number 14
_space_group_name_Hall '-P 2yn'
_space_group_name_H-M_alt 'P 1 21/n 1'
_atom_sites_solution_hydrogens geom
_audit_creation_method SHELXL-2018/3
_audit_update_record
;
2023-09-10 deposited with the CCDC.	2024-07-17 downloaded from the CCDC.
;
_cell_angle_alpha 90
_cell_angle_beta 99.1800(10)
_cell_angle_gamma 90
_cell_formula_units_Z 4
_cell_length_a 13.13930(10)
_cell_length_b 18.02370(10)
_cell_length_c 27.0667(2)
_cell_measurement_reflns_used 46330
_cell_measurement_temperature 100(2)
_cell_measurement_theta_max 78.4410
_cell_measurement_theta_min 2.9390
_cell_volume 6327.81(8)
_computing_cell_refinement 'CrysAlisPro 1.171.42.85a (Rigaku OD, 2023)'
_computing_data_collection 'CrysAlisPro 1.171.42.85a (Rigaku OD, 2023)'
_computing_data_reduction 'CrysAlisPro 1.171.42.85a (Rigaku OD, 2023)'
_computing_structure_refinement 'SHELXL-2018/3 (Sheldrick, 2018)'
_computing_structure_solution 'SHELXT 2018/2 (Sheldrick, 2018)'
_diffrn_ambient_temperature 100(2)
_diffrn_detector_area_resol_mean 10.0000
_diffrn_measured_fraction_theta_full 1.000
_diffrn_measured_fraction_theta_max 1.000
_diffrn_measurement_device_type 'XtaLAB Synergy, Dualflex, HyPix'
_diffrn_measurement_method '\w scans'
_diffrn_radiation_type CuK\a
_diffrn_radiation_wavelength 1.54184
_diffrn_reflns_av_R_equivalents 0.0419
_diffrn_reflns_av_unetI/netI 0.0227
_diffrn_reflns_Laue_measured_fraction_full 1.000
_diffrn_reflns_Laue_measured_fraction_max 1.000
_diffrn_reflns_limit_h_max 15
_diffrn_reflns_limit_h_min -15
_diffrn_reflns_limit_k_max 21
_diffrn_reflns_limit_k_min -21
_diffrn_reflns_limit_l_max 32
_diffrn_reflns_limit_l_min -31
_diffrn_reflns_number 88730
_diffrn_reflns_point_group_measured_fraction_full 1.000
_diffrn_reflns_point_group_measured_fraction_max 1.000
_diffrn_reflns_theta_full 67.684
_diffrn_reflns_theta_max 69.139
_diffrn_reflns_theta_min 3.542
_diffrn_source 'micro-focus sealed X-ray tube'
_exptl_absorpt_coefficient_mu 3.394
_exptl_absorpt_correction_T_max 1.000
_exptl_absorpt_correction_T_min 0.543
_exptl_absorpt_correction_type gaussian
_exptl_absorpt_process_details
; 
CrysAlisPro 1.171.42.85a (Rigaku Oxford Diffraction, 2023) 
Numerical absorption correction based on gaussian integration over 
a multifaceted crystal model 
Empirical absorption correction using spherical harmonics, 
implemented in SCALE3 ABSPACK scaling algorithm. 
;
_exptl_crystal_colour blue
_exptl_crystal_density_diffrn 1.287
_exptl_crystal_description block
_exptl_crystal_F_000 2604
_exptl_crystal_size_max 0.240
_exptl_crystal_size_mid 0.070
_exptl_crystal_size_min 0.070
_refine_diff_density_max 0.874
_refine_diff_density_min -0.523
_refine_diff_density_rms 0.054
_refine_ls_extinction_method none
_refine_ls_goodness_of_fit_ref 1.002
_refine_ls_hydrogen_treatment constr
_refine_ls_matrix_type full
_refine_ls_number_parameters 941
_refine_ls_number_reflns 11792
_refine_ls_number_restraints 2232
_refine_ls_restrained_S_all 1.068
_refine_ls_R_factor_all 0.0507
_refine_ls_R_factor_gt 0.0472
_refine_ls_shift/su_max 0.001
_refine_ls_shift/su_mean 0.000
_refine_ls_structure_factor_coef Fsqd
_refine_ls_weighting_details 'w=1/[\s^2^(Fo^2^)+(0.0858P)^2^+4.1694P] where P=(Fo^2^+2Fc^2^)/3'
_refine_ls_weighting_scheme calc
_refine_ls_wR_factor_gt 0.1339
_refine_ls_wR_factor_ref 0.1368
_reflns_Friedel_coverage 0.000
_reflns_number_gt 10822
_reflns_number_total 11792
_reflns_threshold_expression 'I > 2\s(I)'
_cod_data_source_file d4dt01655f2.cif
_cod_data_source_block MZ-7-95_CoL2_OTf_final
_cod_depositor_comments 'Adding full bibliography for 7716656--7716662.cif.'
_cod_original_sg_symbol_H-M 'P 21/n'
_cod_database_code 7716661
_shelx_shelxl_version_number 2018/3
_shelx_space_group_comment
; 
The symmetry employed for this shelxl refinement is uniquely defined 
by the following loop, which should always be used as a source of 
symmetry information in preference to the above space-group names. 
They are only intended as comments. 
;
_shelx_estimated_absorpt_t_min 0.496
_shelx_estimated_absorpt_t_max 0.797

loop_
_space_group_symop_operation_xyz
'x, y, z'
'-x+1/2, y+1/2, -z+1/2'
'-x, -y, -z'
'x-1/2, -y-1/2, z-1/2'

loop_
_atom_site_label
_atom_site_type_symbol
_atom_site_fract_x
_atom_site_fract_y
_atom_site_fract_z
_atom_site_U_iso_or_equiv
_atom_site_adp_type
_atom_site_occupancy
_atom_site_site_symmetry_order
_atom_site_calc_flag
_atom_site_refinement_flags_posn
_atom_site_refinement_flags_adp
_atom_site_refinement_flags_occupancy
_atom_site_disorder_assembly
_atom_site_disorder_group
Co1 Co 0.38849(2) 0.26621(2) 0.31814(2) 0.02324(10) Uani 1 1 d . U . . .
O1 O 0.36239(12) 0.36787(8) 0.42188(5) 0.0324(3) Uani 1 1 d . U . . .
O2 O 0.35693(12) 0.23966(8) 0.19470(6) 0.0297(3) Uani 1 1 d . U . . .
O3 O 0.44533(12) 0.45157(8) 0.32029(6) 0.0327(3) Uani 1 1 d . U . . .
O4 O 0.43139(11) 0.11130(8) 0.39149(6) 0.0308(3) Uani 1 1 d . U . . .
N1 N 0.27631(13) 0.29980(9) 0.35603(6) 0.0257(3) Uani 1 1 d . U . . .
N2 N 0.27239(13) 0.24671(9) 0.26270(6) 0.0259(3) Uani 1 1 d . U . . .
N3 N 0.20579(16) 0.40625(10) 0.38759(7) 0.0347(4) Uani 1 1 d . U . . .
H3N H 0.157518 0.406542 0.361007 0.042 Uiso 1 1 calc R U . . .
N4 N 0.19934(15) 0.28958(10) 0.18305(7) 0.0318(4) Uani 1 1 d . U . . .
H4N H 0.155927 0.317552 0.196339 0.038 Uiso 1 1 calc R U . . .
N5 N 0.50546(13) 0.33383(9) 0.30928(6) 0.0261(3) Uani 1 1 d . U . . .
N6 N 0.49982(13) 0.19253(9) 0.33976(6) 0.0255(3) Uani 1 1 d . U . . .
N7 N 0.61166(14) 0.42866(10) 0.34819(7) 0.0313(4) Uani 1 1 d . U . . .
H7N H 0.660609 0.395444 0.356183 0.038 Uiso 1 1 calc R U . . .
N8 N 0.60255(14) 0.12435(11) 0.40259(7) 0.0345(4) Uani 1 1 d . U . . .
H8N H 0.656074 0.150424 0.396853 0.041 Uiso 1 1 calc R U . . .
C1 C 0.17915(16) 0.27367(11) 0.33045(8) 0.0270(4) Uani 1 1 d . U . . .
C2 C 0.09120(18) 0.26681(12) 0.35283(9) 0.0334(5) Uani 1 1 d . U . . .
H2 H 0.092036 0.284871 0.385868 0.040 Uiso 1 1 calc R U . . .
C3 C 0.00273(18) 0.23411(13) 0.32764(10) 0.0394(5) Uani 1 1 d . U . . .
H3A H -0.057329 0.230906 0.342959 0.047 Uiso 1 1 calc R U . . .
C4 C 0.00207(18) 0.20599(13) 0.27990(10) 0.0390(5) Uani 1 1 d . U . . .
H4A H -0.058532 0.183290 0.262557 0.047 Uiso 1 1 calc R U . . .
C5 C 0.08904(17) 0.21085(12) 0.25749(9) 0.0331(5) Uani 1 1 d . U . . .
H5 H 0.088482 0.190372 0.225110 0.040 Uiso 1 1 calc R U . . .
C6 C 0.17783(16) 0.24560(11) 0.28201(8) 0.0268(4) Uani 1 1 d . U . . .
C7 C 0.27966(17) 0.35608(11) 0.38762(8) 0.0283(4) Uani 1 1 d . U . . .
C8 C 0.43682(18) 0.30842(13) 0.43613(8) 0.0341(5) Uani 1 1 d . U . . .
H8A H 0.486838 0.305939 0.412429 0.041 Uiso 1 1 calc R U . . .
H8B H 0.401083 0.260032 0.435868 0.041 Uiso 1 1 calc R U . . .
C9 C 0.4913(2) 0.32609(17) 0.48800(9) 0.0481(6) Uani 1 1 d . U . . .
H9A H 0.545802 0.289432 0.498019 0.072 Uiso 1 1 calc R U . . .
H9B H 0.441822 0.324623 0.511500 0.072 Uiso 1 1 calc R U . . .
H9C H 0.521869 0.375725 0.488265 0.072 Uiso 1 1 calc R U . . .
C10 C 0.1942(2) 0.46221(13) 0.42688(9) 0.0415(6) Uani 1 1 d . U . . .
C11 C 0.1962(2) 0.42428(16) 0.47732(9) 0.0447(6) Uani 1 1 d . U . . .
H11A H 0.179018 0.460431 0.501743 0.067 Uiso 1 1 calc R U . . .
H11B H 0.265266 0.404190 0.488803 0.067 Uiso 1 1 calc R U . . .
H11C H 0.145762 0.383833 0.473866 0.067 Uiso 1 1 calc R U . . .
C12 C 0.0882(3) 0.4966(2) 0.41063(11) 0.0775(12) Uani 1 1 d . U . . .
H12A H 0.075522 0.534327 0.434976 0.116 Uiso 1 1 calc R U . . .
H12B H 0.035297 0.457857 0.408812 0.116 Uiso 1 1 calc R U . . .
H12C H 0.085474 0.519565 0.377639 0.116 Uiso 1 1 calc R U . . .
C13 C 0.2798(4) 0.52044(16) 0.42996(15) 0.0762(10) Uani 1 1 d . U . . .
H13A H 0.266846 0.560017 0.452995 0.114 Uiso 1 1 calc R U . . .
H13B H 0.280868 0.541453 0.396654 0.114 Uiso 1 1 calc R U . . .
H13C H 0.346407 0.497114 0.442198 0.114 Uiso 1 1 calc R U . . .
C14 C 0.27362(16) 0.25753(11) 0.21458(8) 0.0269(4) Uani 1 1 d . U . . .
C15 C 0.40972(17) 0.16926(12) 0.20908(8) 0.0303(4) Uani 1 1 d . U . . .
H15A H 0.361877 0.126934 0.201175 0.036 Uiso 1 1 calc R U . . .
H15B H 0.436743 0.168677 0.245381 0.036 Uiso 1 1 calc R U . . .
C16 C 0.49667(18) 0.16472(13) 0.17908(9) 0.0375(5) Uani 1 1 d . U . . .
H16A H 0.533309 0.117592 0.186140 0.056 Uiso 1 1 calc R U . . .
H16B H 0.544515 0.205996 0.188252 0.056 Uiso 1 1 calc R U . . .
H16C H 0.468787 0.167618 0.143327 0.056 Uiso 1 1 calc R U . . .
C17 C 0.1812(2) 0.28344(14) 0.12738(9) 0.0411(6) Uani 1 1 d . U . . .
C18 C 0.0721(2) 0.31321(17) 0.11104(10) 0.0551(7) Uani 1 1 d . U . . .
H18A H 0.054440 0.310297 0.074522 0.083 Uiso 1 1 calc R U . . .
H18B H 0.068760 0.364995 0.121697 0.083 Uiso 1 1 calc R U . . .
H18C H 0.023184 0.283422 0.126427 0.083 Uiso 1 1 calc R U . . .
C19 C 0.1848(2) 0.20174(15) 0.11208(10) 0.0512(7) Uani 1 1 d . U . . .
H19A H 0.167785 0.197615 0.075590 0.077 Uiso 1 1 calc R U . . .
H19B H 0.134758 0.173373 0.127664 0.077 Uiso 1 1 calc R U . . .
H19C H 0.254169 0.181988 0.123192 0.077 Uiso 1 1 calc R U . . .
C20 C 0.2592(3) 0.32844(16) 0.10454(10) 0.0531(7) Uani 1 1 d . U . . .
H20A H 0.243366 0.325379 0.067966 0.080 Uiso 1 1 calc R U . . .
H20B H 0.328529 0.308715 0.115879 0.080 Uiso 1 1 calc R U . . .
H20C H 0.256305 0.380356 0.114981 0.080 Uiso 1 1 calc R U . . .
C21 C 0.58924(16) 0.28744(11) 0.30097(8) 0.0267(4) Uani 1 1 d . U . . .
C22 C 0.66518(17) 0.30973(12) 0.27381(9) 0.0326(5) Uani 1 1 d . U . . .
H22 H 0.668881 0.360122 0.263969 0.039 Uiso 1 1 calc R U . . .
C23 C 0.73542(18) 0.25882(13) 0.26106(10) 0.0361(5) Uani 1 1 d . U . . .
H23 H 0.788098 0.274493 0.243102 0.043 Uiso 1 1 calc R U . . .
C24 C 0.72890(16) 0.18462(13) 0.27455(9) 0.0343(5) Uani 1 1 d . U . . .
H24 H 0.776266 0.149588 0.265074 0.041 Uiso 1 1 calc R U . . .
C25 C 0.65405(16) 0.16169(12) 0.30159(8) 0.0295(4) Uani 1 1 d . U . . .
H25 H 0.649654 0.110932 0.310465 0.035 Uiso 1 1 calc R U . . .
C26 C 0.58493(15) 0.21295(11) 0.31587(7) 0.0256(4) Uani 1 1 d . U . . .
C27 C 0.52237(16) 0.40291(11) 0.32502(8) 0.0275(4) Uani 1 1 d . U . . .
C28 C 0.35791(18) 0.44262(13) 0.28015(9) 0.0372(5) Uani 1 1 d . U . . .
H28A H 0.302684 0.413369 0.291929 0.045 Uiso 1 1 calc R U . . .
H28B H 0.379490 0.416688 0.251276 0.045 Uiso 1 1 calc R U . . .
C29 C 0.3204(2) 0.51930(15) 0.26548(12) 0.0514(7) Uani 1 1 d . U . . .
H29A H 0.258191 0.516139 0.240249 0.077 Uiso 1 1 calc R U . . .
H29B H 0.374125 0.546303 0.251595 0.077 Uiso 1 1 calc R U . . .
H29C H 0.304505 0.545568 0.295014 0.077 Uiso 1 1 calc R U . . .
C30 C 0.63994(19) 0.50658(12) 0.36247(9) 0.0361(5) Uani 1 1 d . U . . .
C31 C 0.5832(2) 0.53219(16) 0.40427(11) 0.0520(7) Uani 1 1 d . U . . .
H31A H 0.605939 0.582334 0.414820 0.078 Uiso 1 1 calc R U . . .
H31B H 0.598318 0.498195 0.432759 0.078 Uiso 1 1 calc R U . . .
H31C H 0.508824 0.532517 0.392152 0.078 Uiso 1 1 calc R U . . .
C32 C 0.6189(2) 0.55673(15) 0.31652(11) 0.0520(7) Uani 1 1 d . U . . .
H32A H 0.645892 0.606519 0.325304 0.078 Uiso 1 1 calc R U . . .
H32B H 0.544481 0.559573 0.304929 0.078 Uiso 1 1 calc R U . . .
H32C H 0.652978 0.536283 0.289840 0.078 Uiso 1 1 calc R U . . .
C33 C 0.7557(2) 0.50527(16) 0.38132(10) 0.0464(6) Uani 1 1 d . U . . .
H33A H 0.779089 0.555264 0.391891 0.070 Uiso 1 1 calc R U . . .
H33B H 0.791955 0.488502 0.354399 0.070 Uiso 1 1 calc R U . . .
H33C H 0.770343 0.471203 0.409785 0.070 Uiso 1 1 calc R U . . .
C34 C 0.51231(16) 0.14333(11) 0.37639(8) 0.0273(4) Uani 1 1 d . U . . .
C35 C 0.33294(16) 0.10913(12) 0.35851(9) 0.0325(5) Uani 1 1 d . U . . .
H35A H 0.343357 0.110668 0.323098 0.039 Uiso 1 1 calc R U . . .
H35B H 0.290036 0.152134 0.364935 0.039 Uiso 1 1 calc R U . . .
C36 C 0.2812(2) 0.03771(15) 0.36928(12) 0.0490(6) Uani 1 1 d . U . . .
H36A H 0.211131 0.036469 0.350284 0.074 Uiso 1 1 calc R U . . .
H36B H 0.277969 0.034548 0.405142 0.074 Uiso 1 1 calc R U . . .
H36C H 0.320676 -0.004370 0.359405 0.074 Uiso 1 1 calc R U . . .
C37 C 0.6244(2) 0.06417(14) 0.44060(10) 0.0420(6) Uani 1 1 d . U . . .
C38 C 0.5767(2) 0.08323(15) 0.48666(9) 0.0493(6) Uani 1 1 d . U . . .
H38A H 0.597301 0.045994 0.512726 0.074 Uiso 1 1 calc R U . . .
H38B H 0.501452 0.083716 0.477825 0.074 Uiso 1 1 calc R U . . .
H38C H 0.600787 0.132264 0.499105 0.074 Uiso 1 1 calc R U . . .
C39 C 0.7409(2) 0.0622(2) 0.45499(14) 0.0685(9) Uani 1 1 d . U . . .
H39A H 0.760315 0.022080 0.479107 0.103 Uiso 1 1 calc R U . . .
H39B H 0.765083 0.109685 0.470122 0.103 Uiso 1 1 calc R U . . .
H39C H 0.772387 0.053492 0.425043 0.103 Uiso 1 1 calc R U . . .
C40 C 0.5847(2) -0.00998(14) 0.41795(11) 0.0506(7) Uani 1 1 d . U . . .
H40A H 0.603679 -0.049661 0.442440 0.076 Uiso 1 1 calc R U . . .
H40B H 0.615468 -0.019917 0.387931 0.076 Uiso 1 1 calc R U . . .
H40C H 0.509489 -0.007959 0.408930 0.076 Uiso 1 1 calc R U . . .
S1 S 0.03841(4) 0.45905(3) 0.24266(2) 0.03159(13) Uani 1 1 d D U . . .
F1 F -0.13434(12) 0.50525(9) 0.26847(7) 0.0572(4) Uani 1 1 d D U . . .
F2 F -0.10286(13) 0.39048(9) 0.28361(8) 0.0641(5) Uani 1 1 d D U . . .
F3 F -0.15471(14) 0.42756(13) 0.20841(7) 0.0743(6) Uani 1 1 d D U . . .
O5 O 0.09131(14) 0.46693(11) 0.29285(7) 0.0493(4) Uani 1 1 d D U . . .
O6 O 0.06183(17) 0.39255(11) 0.21780(8) 0.0621(6) Uani 1 1 d D U . . .
O7 O 0.03351(13) 0.52485(10) 0.21278(6) 0.0417(4) Uani 1 1 d D U . . .
C41 C -0.09468(18) 0.44443(13) 0.25137(10) 0.0401(5) Uani 1 1 d D U . . .
S2A S 0.7896(2) 0.28228(16) 0.42073(11) 0.0407(3) Uani 0.2577(16) 1 d D U P A 1
F4A F 0.9737(6) 0.2854(6) 0.4706(4) 0.055(2) Uani 0.2577(16) 1 d D U P A 1
F5A F 0.8599(9) 0.2674(6) 0.5148(3) 0.100(2) Uani 0.2577(16) 1 d D U P A 1
F6A F 0.8845(7) 0.3799(4) 0.4854(3) 0.0565(18) Uani 0.2577(16) 1 d D U P A 1
O8A O 0.8102(11) 0.2073(5) 0.4092(6) 0.043(3) Uani 0.2577(16) 1 d D U P A 1
O9A O 0.6910(5) 0.2913(7) 0.4385(4) 0.079(2) Uani 0.2577(16) 1 d D U P A 1
O10A O 0.8069(6) 0.3370(4) 0.3867(3) 0.065(2) Uani 0.2577(16) 1 d D U P A 1
C42A C 0.8793(6) 0.3052(5) 0.4759(3) 0.0647(10) Uani 0.2577(16) 1 d D U P A 1
S2B S 0.75490(18) 0.30206(13) 0.45631(10) 0.0407(3) Uani 0.3473(17) 1 d D U P B 2
F4B F 0.9468(6) 0.3036(6) 0.5018(3) 0.119(2) Uani 0.3473(17) 1 d D U P B 2
F5B F 0.9201(3) 0.3474(3) 0.4212(2) 0.0658(13) Uani 0.3473(17) 1 d D U P B 2
F6B F 0.9188(5) 0.2297(3) 0.4460(3) 0.0924(18) Uani 0.3473(17) 1 d D U P B 2
O8B O 0.7392(5) 0.3762(3) 0.4741(2) 0.0684(16) Uani 0.3473(17) 1 d D U P B 2
O9B O 0.7136(6) 0.2915(4) 0.40564(19) 0.0661(16) Uani 0.3473(17) 1 d D U P B 2
O10B O 0.7486(7) 0.2492(6) 0.4938(3) 0.063(2) Uani 0.3473(17) 1 d D U P B 2
C42B C 0.8934(5) 0.3040(5) 0.4554(3) 0.0647(10) Uani 0.3473(17) 1 d D U P B 2
S2C S 0.76895(15) 0.27565(15) 0.44352(9) 0.0407(3) Uani 0.393(2) 1 d D U P C 3
F4C F 0.8881(6) 0.3512(5) 0.5091(3) 0.114(2) Uani 0.393(2) 1 d D U P C 3
F5C F 0.9698(5) 0.3014(6) 0.4572(3) 0.094(2) Uani 0.393(2) 1 d D U P C 3
F6C F 0.9155(7) 0.2325(4) 0.5098(3) 0.118(2) Uani 0.393(2) 1 d D U P C 3
O8C O 0.7130(5) 0.3402(3) 0.4241(2) 0.0721(16) Uani 0.393(2) 1 d D U P C 3
O9C O 0.7866(7) 0.2199(4) 0.4087(3) 0.0446(17) Uani 0.393(2) 1 d D U P C 3
O10C O 0.7152(6) 0.2472(5) 0.4826(3) 0.068(2) Uani 0.393(2) 1 d D U P C 3
C42C C 0.8915(5) 0.2933(4) 0.4791(3) 0.0647(10) Uani 0.393(2) 1 d D U P C 3
C43A C 1.1074(5) 0.1206(4) 0.4538(2) 0.106(2) Uani 0.761(5) 1 d D U P D 1
H43A H 1.110897 0.118315 0.417919 0.159 Uiso 0.761(5) 1 calc R U P D 1
H43B H 1.041389 0.142338 0.458692 0.159 Uiso 0.761(5) 1 calc R U P D 1
H43C H 1.113283 0.070383 0.467861 0.159 Uiso 0.761(5) 1 calc R U P D 1
C44A C 1.1965(5) 0.1689(4) 0.4803(2) 0.0921(16) Uani 0.761(5) 1 d D U P D 1
H44A H 1.263089 0.146183 0.475987 0.111 Uiso 0.761(5) 1 calc R U P D 1
H44B H 1.192787 0.218684 0.464689 0.111 Uiso 0.761(5) 1 calc R U P D 1
C45A C 1.1922(4) 0.1769(3) 0.5357(2) 0.0763(13) Uani 0.761(5) 1 d D U P D 1
H45A H 1.197927 0.127140 0.551359 0.092 Uiso 0.761(5) 1 calc R U P D 1
H45B H 1.124550 0.197959 0.539876 0.092 Uiso 0.761(5) 1 calc R U P D 1
C46A C 1.2801(6) 0.2279(4) 0.5633(3) 0.0977(16) Uani 0.761(5) 1 d D U P D 1
H46A H 1.347444 0.208061 0.557514 0.117 Uiso 0.761(5) 1 calc R U P D 1
H46B H 1.272257 0.278151 0.548434 0.117 Uiso 0.761(5) 1 calc R U P D 1
C47A C 1.2807(7) 0.2339(4) 0.6174(3) 0.108(2) Uani 0.761(5) 1 d D U P D 1
H47A H 1.336504 0.267076 0.632096 0.163 Uiso 0.761(5) 1 calc R U P D 1
H47B H 1.291410 0.184667 0.632777 0.163 Uiso 0.761(5) 1 calc R U P D 1
H47C H 1.214503 0.253929 0.623609 0.163 Uiso 0.761(5) 1 calc R U P D 1
C43B C 1.244(2) 0.1495(12) 0.4654(8) 0.116(5) Uani 0.239(5) 1 d D U P D 2
H43D H 1.210487 0.155020 0.430445 0.175 Uiso 0.239(5) 1 calc R U P D 2
H43E H 1.216830 0.105013 0.479699 0.175 Uiso 0.239(5) 1 calc R U P D 2
H43F H 1.318253 0.144773 0.466758 0.175 Uiso 0.239(5) 1 calc R U P D 2
C44B C 1.2202(18) 0.2179(12) 0.4954(6) 0.099(3) Uani 0.239(5) 1 d D U P D 2
H44C H 1.250262 0.262526 0.481947 0.119 Uiso 0.239(5) 1 calc R U P D 2
H44D H 1.144610 0.225087 0.491633 0.119 Uiso 0.239(5) 1 calc R U P D 2
C45B C 1.264(2) 0.2092(15) 0.5499(6) 0.0977(16) Uani 0.239(5) 1 d D U P D 2
H45C H 1.339623 0.215287 0.554379 0.117 Uiso 0.239(5) 1 calc R U P D 2
H45D H 1.249165 0.158370 0.560782 0.117 Uiso 0.239(5) 1 calc R U P D 2
C46B C 1.2180(18) 0.2667(11) 0.5838(6) 0.103(3) Uani 0.239(5) 1 d D U P D 2
H46C H 1.238158 0.317282 0.574751 0.123 Uiso 0.239(5) 1 calc R U P D 2
H46D H 1.141864 0.263768 0.576741 0.123 Uiso 0.239(5) 1 calc R U P D 2
C47B C 1.252(2) 0.2553(14) 0.6374(7) 0.113(5) Uani 0.239(5) 1 d D U P D 2
H47D H 1.227404 0.296271 0.656121 0.170 Uiso 0.239(5) 1 calc R U P D 2
H47E H 1.327564 0.253597 0.644272 0.170 Uiso 0.239(5) 1 calc R U P D 2
H47F H 1.224073 0.208378 0.647633 0.170 Uiso 0.239(5) 1 calc R U P D 2
O11A O 0.5440(6) 0.4565(3) 0.20718(18) 0.0712(12) Uani 0.631(7) 1 d D U P E 1
C48A C 0.5805(10) 0.5100(5) 0.1769(3) 0.0830(19) Uani 0.631(7) 1 d D U P E 1
H48A H 0.649471 0.527496 0.192655 0.100 Uiso 0.631(7) 1 calc R U P E 1
H48B H 0.533183 0.553126 0.172567 0.100 Uiso 0.631(7) 1 calc R U P E 1
C49A C 0.5865(6) 0.4762(5) 0.1280(3) 0.0985(18) Uani 0.631(7) 1 d D U P E 1
H49A H 0.580541 0.514393 0.101433 0.118 Uiso 0.631(7) 1 calc R U P E 1
H49B H 0.652598 0.449410 0.128820 0.118 Uiso 0.631(7) 1 calc R U P E 1
C50A C 0.5003(7) 0.4251(5) 0.1193(3) 0.1004(19) Uani 0.631(7) 1 d D U P E 1
H50A H 0.513500 0.383643 0.097247 0.120 Uiso 0.631(7) 1 calc R U P E 1
H50B H 0.435641 0.450606 0.104866 0.120 Uiso 0.631(7) 1 calc R U P E 1
C51A C 0.4974(7) 0.3986(4) 0.1732(2) 0.0836(17) Uani 0.631(7) 1 d D U P E 1
H51A H 0.425367 0.389652 0.178061 0.100 Uiso 0.631(7) 1 calc R U P E 1
H51B H 0.536493 0.351666 0.179742 0.100 Uiso 0.631(7) 1 calc R U P E 1
O11B O 0.5280(13) 0.4510(8) 0.1936(4) 0.097(2) Uani 0.369(7) 1 d D U P E 2
C48B C 0.565(2) 0.5190(8) 0.1784(5) 0.093(2) Uani 0.369(7) 1 d D U P E 2
H48C H 0.641309 0.518182 0.181998 0.112 Uiso 0.369(7) 1 calc R U P E 2
H48D H 0.544449 0.560243 0.198882 0.112 Uiso 0.369(7) 1 calc R U P E 2
C49B C 0.5188(12) 0.5283(7) 0.1255(5) 0.103(2) Uani 0.369(7) 1 d D U P E 2
H49C H 0.447846 0.548135 0.122538 0.123 Uiso 0.369(7) 1 calc R U P E 2
H49D H 0.560612 0.562283 0.108131 0.123 Uiso 0.369(7) 1 calc R U P E 2
C50B C 0.5185(15) 0.4545(8) 0.1051(5) 0.113(3) Uani 0.369(7) 1 d D U P E 2
H50C H 0.570245 0.450010 0.082378 0.135 Uiso 0.369(7) 1 calc R U P E 2
H50D H 0.449704 0.442101 0.086204 0.135 Uiso 0.369(7) 1 calc R U P E 2
C51B C 0.5463(12) 0.4018(6) 0.1517(5) 0.098(2) Uani 0.369(7) 1 d D U P E 2
H51C H 0.500796 0.357750 0.149030 0.117 Uiso 0.369(7) 1 calc R U P E 2
H51D H 0.619059 0.385431 0.155735 0.117 Uiso 0.369(7) 1 calc R U P E 2

loop_
_atom_site_aniso_label
_atom_site_aniso_U_11
_atom_site_aniso_U_22
_atom_site_aniso_U_33
_atom_site_aniso_U_23
_atom_site_aniso_U_13
_atom_site_aniso_U_12
Co1 0.02481(18) 0.01921(17) 0.02514(18) -0.00038(12) 0.00232(13) -0.00017(12)
O1 0.0395(8) 0.0268(7) 0.0288(7) -0.0026(6) -0.0008(6) 0.0023(6)
O2 0.0365(8) 0.0237(7) 0.0292(8) 0.0008(6) 0.0064(6) 0.0064(6)
O3 0.0354(8) 0.0214(7) 0.0405(8) 0.0005(6) 0.0036(6) 0.0030(6)
O4 0.0318(7) 0.0270(7) 0.0338(8) 0.0057(6) 0.0054(6) -0.0010(6)
N1 0.0289(8) 0.0212(8) 0.0269(8) 0.0007(6) 0.0042(7) 0.0021(6)
N2 0.0268(8) 0.0219(8) 0.0284(9) -0.0021(7) 0.0027(7) 0.0006(7)
N3 0.0469(11) 0.0283(9) 0.0271(9) -0.0016(7) 0.0006(8) 0.0131(8)
N4 0.0386(10) 0.0259(9) 0.0289(9) -0.0019(7) -0.0002(7) 0.0084(7)
N5 0.0281(8) 0.0201(8) 0.0297(9) 0.0010(7) 0.0036(7) -0.0004(6)
N6 0.0275(8) 0.0208(8) 0.0281(8) -0.0009(6) 0.0045(7) -0.0002(6)
N7 0.0348(9) 0.0236(9) 0.0339(9) -0.0016(7) 0.0011(7) -0.0017(7)
N8 0.0317(9) 0.0341(10) 0.0361(10) 0.0094(8) 0.0005(7) -0.0002(8)
C1 0.0275(10) 0.0205(9) 0.0321(10) 0.0018(8) 0.0023(8) 0.0032(7)
C2 0.0339(11) 0.0295(11) 0.0377(12) 0.0020(9) 0.0082(9) 0.0036(8)
C3 0.0293(11) 0.0367(13) 0.0539(14) 0.0042(10) 0.0117(10) 0.0011(9)
C4 0.0283(11) 0.0317(11) 0.0555(14) -0.0027(10) 0.0021(10) -0.0033(9)
C5 0.0298(10) 0.0259(10) 0.0419(12) -0.0044(9) 0.0005(9) 0.0003(8)
C6 0.0281(10) 0.0193(9) 0.0323(10) 0.0006(8) 0.0028(8) 0.0027(8)
C7 0.0359(11) 0.0239(10) 0.0250(10) 0.0024(8) 0.0041(8) 0.0016(8)
C8 0.0359(11) 0.0356(11) 0.0290(11) 0.0002(9) -0.0004(9) 0.0060(9)
C9 0.0495(14) 0.0611(17) 0.0304(12) -0.0042(11) -0.0036(11) 0.0091(13)
C10 0.0638(15) 0.0290(11) 0.0321(11) -0.0049(9) 0.0086(11) 0.0141(11)
C11 0.0520(14) 0.0511(15) 0.0312(12) -0.0042(11) 0.0070(10) 0.0099(12)
C12 0.108(3) 0.079(2) 0.0417(15) -0.0130(15) -0.0004(16) 0.065(2)
C13 0.125(3) 0.0282(14) 0.083(2) -0.0141(14) 0.038(2) -0.0091(16)
C14 0.0316(10) 0.0186(9) 0.0293(10) -0.0036(8) 0.0010(8) -0.0003(8)
C15 0.0345(11) 0.0241(10) 0.0316(11) -0.0009(8) 0.0026(8) 0.0062(8)
C16 0.0387(12) 0.0333(12) 0.0415(12) -0.0023(10) 0.0099(10) 0.0062(10)
C17 0.0552(14) 0.0353(12) 0.0293(11) -0.0012(9) -0.0042(10) 0.0153(11)
C18 0.0628(17) 0.0572(17) 0.0384(14) -0.0006(12) -0.0128(12) 0.0227(14)
C19 0.0691(18) 0.0402(14) 0.0372(13) -0.0107(11) -0.0135(12) 0.0134(13)
C20 0.0767(19) 0.0451(15) 0.0393(14) 0.0095(11) 0.0142(13) 0.0205(14)
C21 0.0268(10) 0.0231(9) 0.0296(10) -0.0023(8) 0.0027(8) -0.0021(8)
C22 0.0327(11) 0.0248(10) 0.0412(12) -0.0001(9) 0.0088(9) -0.0046(8)
C23 0.0305(11) 0.0337(12) 0.0463(13) -0.0017(10) 0.0127(10) -0.0057(9)
C24 0.0278(10) 0.0313(11) 0.0444(12) -0.0065(9) 0.0078(9) -0.0007(8)
C25 0.0286(10) 0.0232(10) 0.0362(11) -0.0030(8) 0.0033(8) -0.0010(8)
C26 0.0259(9) 0.0224(9) 0.0276(10) -0.0013(8) 0.0021(8) -0.0019(8)
C27 0.0324(10) 0.0228(9) 0.0276(10) 0.0026(8) 0.0061(8) -0.0008(8)
C28 0.0339(11) 0.0301(11) 0.0454(13) 0.0087(10) -0.0001(10) -0.0001(9)
C29 0.0413(13) 0.0364(13) 0.0734(19) 0.0204(13) 0.0001(13) 0.0038(11)
C30 0.0439(12) 0.0264(11) 0.0372(12) -0.0043(9) 0.0040(9) -0.0089(9)
C31 0.0581(16) 0.0443(15) 0.0547(16) -0.0206(12) 0.0119(13) -0.0082(12)
C32 0.0638(17) 0.0344(13) 0.0541(16) 0.0079(11) -0.0014(13) -0.0170(12)
C33 0.0464(14) 0.0459(14) 0.0455(14) -0.0066(11) 0.0027(11) -0.0170(11)
C34 0.0310(10) 0.0218(9) 0.0291(10) 0.0007(8) 0.0045(8) 0.0006(8)
C35 0.0289(10) 0.0276(11) 0.0406(12) 0.0047(9) 0.0046(9) 0.0006(8)
C36 0.0406(13) 0.0407(14) 0.0655(17) 0.0146(12) 0.0071(12) -0.0084(11)
C37 0.0448(13) 0.0356(12) 0.0418(13) 0.0121(10) -0.0044(10) 0.0062(10)
C38 0.0691(17) 0.0430(14) 0.0318(12) 0.0077(10) -0.0040(11) -0.0069(13)
C39 0.0479(16) 0.067(2) 0.083(2) 0.0266(18) -0.0125(15) 0.0120(14)
C40 0.0673(17) 0.0325(13) 0.0489(15) 0.0057(11) -0.0007(13) 0.0109(12)
S1 0.0309(3) 0.0281(3) 0.0352(3) 0.0015(2) 0.0037(2) 0.0051(2)
F1 0.0508(9) 0.0444(8) 0.0835(12) 0.0064(8) 0.0328(8) 0.0100(7)
F2 0.0603(10) 0.0424(9) 0.0922(13) 0.0229(9) 0.0199(9) -0.0104(7)
F3 0.0478(9) 0.0959(15) 0.0724(12) -0.0112(11) -0.0108(8) -0.0191(10)
O5 0.0429(10) 0.0607(12) 0.0409(10) 0.0085(8) -0.0043(8) -0.0057(9)
O6 0.0689(13) 0.0451(11) 0.0747(14) -0.0115(10) 0.0188(11) 0.0229(10)
O7 0.0389(9) 0.0408(9) 0.0455(9) 0.0131(7) 0.0071(7) 0.0015(7)
C41 0.0384(12) 0.0313(11) 0.0502(14) 0.0027(10) 0.0057(10) -0.0048(9)
S2A 0.0394(6) 0.0425(9) 0.0371(9) 0.0012(7) -0.0038(6) -0.0020(5)
F4A 0.033(3) 0.068(4) 0.056(4) -0.023(3) -0.019(3) 0.028(3)
F5A 0.112(5) 0.118(5) 0.069(4) 0.018(4) 0.011(4) 0.008(5)
F6A 0.065(4) 0.057(3) 0.040(3) -0.034(3) -0.016(3) 0.019(3)
O8A 0.052(6) 0.035(4) 0.040(4) 0.000(3) 0.000(4) 0.002(4)
O9A 0.037(4) 0.102(5) 0.095(5) -0.021(5) 0.005(4) 0.017(4)
O10A 0.076(5) 0.041(4) 0.066(4) 0.006(3) -0.024(4) 0.001(3)
C42A 0.0519(15) 0.0808(19) 0.058(2) -0.0162(17) -0.0012(16) -0.0004(16)
S2B 0.0394(6) 0.0425(9) 0.0371(9) 0.0012(7) -0.0038(6) -0.0020(5)
F4B 0.076(4) 0.138(5) 0.122(4) -0.003(4) -0.047(4) -0.017(4)
F5B 0.030(2) 0.053(3) 0.121(4) -0.016(3) 0.033(2) -0.0083(19)
F6B 0.072(3) 0.096(4) 0.112(4) 0.014(3) 0.025(3) 0.022(3)
O8B 0.092(4) 0.057(3) 0.061(3) -0.014(3) 0.025(3) -0.002(3)
O9B 0.082(4) 0.070(4) 0.037(3) 0.003(3) -0.018(3) -0.004(3)
O10B 0.073(5) 0.077(4) 0.036(3) 0.020(3) 0.002(3) 0.022(4)
C42B 0.0519(15) 0.0808(19) 0.058(2) -0.0162(17) -0.0012(16) -0.0004(16)
S2C 0.0394(6) 0.0425(9) 0.0371(9) 0.0012(7) -0.0038(6) -0.0020(5)
F4C 0.088(4) 0.133(5) 0.117(5) -0.092(4) 0.006(4) -0.009(4)
F5C 0.050(3) 0.132(5) 0.102(5) -0.039(4) 0.023(3) -0.046(4)
F6C 0.112(5) 0.132(5) 0.096(4) 0.021(4) -0.026(4) 0.012(4)
O8C 0.102(4) 0.055(3) 0.055(3) 0.016(3) 0.000(3) 0.017(3)
O9C 0.043(4) 0.045(3) 0.043(3) -0.006(3) -0.001(3) -0.019(3)
O10C 0.069(5) 0.066(4) 0.072(5) 0.005(3) 0.019(4) -0.005(4)
C42C 0.0519(15) 0.0808(19) 0.058(2) -0.0162(17) -0.0012(16) -0.0004(16)
C43A 0.116(5) 0.100(4) 0.099(4) 0.004(3) 0.010(3) 0.037(4)
C44A 0.095(3) 0.092(4) 0.089(3) 0.031(3) 0.016(3) 0.024(3)
C45A 0.073(3) 0.070(3) 0.089(3) 0.028(2) 0.025(2) 0.019(2)
C46A 0.095(3) 0.092(3) 0.106(3) 0.020(2) 0.014(3) 0.011(2)
C47A 0.114(5) 0.101(5) 0.110(4) -0.020(4) 0.016(4) 0.004(4)
C43B 0.124(9) 0.116(9) 0.111(8) 0.013(7) 0.022(8) 0.037(8)
C44B 0.101(5) 0.094(5) 0.102(4) 0.015(4) 0.016(4) 0.013(4)
C45B 0.095(3) 0.092(3) 0.106(3) 0.020(2) 0.014(3) 0.011(2)
C46B 0.108(6) 0.093(6) 0.107(5) 0.011(5) 0.014(5) 0.012(5)
C47B 0.127(11) 0.107(11) 0.109(7) 0.010(8) 0.028(9) 0.003(10)
O11A 0.094(3) 0.056(2) 0.062(2) -0.0073(19) 0.005(2) -0.0194(19)
C48A 0.096(4) 0.069(3) 0.086(3) -0.001(3) 0.024(3) -0.010(3)
C49A 0.102(3) 0.106(4) 0.092(3) -0.004(3) 0.029(3) -0.025(3)
C50A 0.116(4) 0.105(4) 0.081(3) -0.003(3) 0.020(3) -0.025(3)
C51A 0.114(4) 0.065(3) 0.065(3) -0.004(3) -0.008(3) -0.029(3)
O11B 0.112(4) 0.081(4) 0.099(4) -0.002(3) 0.014(4) -0.019(3)
C48B 0.106(5) 0.083(4) 0.092(4) -0.001(4) 0.025(4) -0.016(4)
C49B 0.101(4) 0.105(4) 0.106(4) 0.005(4) 0.025(4) -0.010(4)
C50B 0.115(5) 0.117(5) 0.106(4) -0.003(4) 0.017(4) -0.026(4)
C51B 0.103(4) 0.093(4) 0.095(4) 0.000(3) 0.008(4) -0.025(4)

loop_
_atom_type_symbol
_atom_type_description
_atom_type_scat_dispersion_real
_atom_type_scat_dispersion_imag
_atom_type_scat_source
C C 0.0181 0.0091 'International Tables Vol C Tables 4.2.6.8 and 6.1.1.4'
H H 0.0000 0.0000 'International Tables Vol C Tables 4.2.6.8 and 6.1.1.4'
N N 0.0311 0.0180 'International Tables Vol C Tables 4.2.6.8 and 6.1.1.4'
O O 0.0492 0.0322 'International Tables Vol C Tables 4.2.6.8 and 6.1.1.4'
F F 0.0727 0.0534 'International Tables Vol C Tables 4.2.6.8 and 6.1.1.4'
S S 0.3331 0.5567 'International Tables Vol C Tables 4.2.6.8 and 6.1.1.4'
Co Co -2.3653 3.6143 'International Tables Vol C Tables 4.2.6.8 and 6.1.1.4'

loop_
_geom_angle_atom_site_label_1
_geom_angle_atom_site_label_2
_geom_angle_atom_site_label_3
_geom_angle
_geom_angle_site_symmetry_1
_geom_angle_site_symmetry_3
_geom_angle_publ_flag
N2 Co1 N6 122.78(7) . . ?
N2 Co1 N5 121.75(7) . . ?
N6 Co1 N5 84.23(7) . . ?
N2 Co1 N1 84.39(7) . . ?
N6 Co1 N1 127.73(7) . . ?
N5 Co1 N1 120.94(7) . . ?
C7 O1 C8 120.38(16) . . ?
C14 O2 C15 119.02(16) . . ?
C27 O3 C28 119.71(17) . . ?
C34 O4 C35 120.05(16) . . ?
C7 N1 C1 120.01(17) . . ?
C7 N1 Co1 127.36(14) . . ?
C1 N1 Co1 108.83(13) . . ?
C14 N2 C6 120.90(18) . . ?
C14 N2 Co1 126.06(15) . . ?
C6 N2 Co1 109.53(13) . . ?
C7 N3 C10 128.23(19) . . ?
C7 N3 H3N 115.9 . . ?
C10 N3 H3N 115.9 . . ?
C14 N4 C17 127.01(19) . . ?
C14 N4 H4N 116.5 . . ?
C17 N4 H4N 116.5 . . ?
C27 N5 C21 120.49(17) . . ?
C27 N5 Co1 128.74(14) . . ?
C21 N5 Co1 106.71(12) . . ?
C34 N6 C26 120.07(17) . . ?
C34 N6 Co1 131.70(14) . . ?
C26 N6 Co1 106.66(12) . . ?
C27 N7 C30 128.31(19) . . ?
C27 N7 H7N 115.8 . . ?
C30 N7 H7N 115.8 . . ?
C34 N8 C37 127.9(2) . . ?
C34 N8 H8N 116.1 . . ?
C37 N8 H8N 116.1 . . ?
C2 C1 C6 119.1(2) . . ?
C2 C1 N1 123.8(2) . . ?
C6 C1 N1 116.60(18) . . ?
C3 C2 C1 120.9(2) . . ?
C3 C2 H2 119.5 . . ?
C1 C2 H2 119.5 . . ?
C2 C3 C4 119.7(2) . . ?
C2 C3 H3A 120.2 . . ?
C4 C3 H3A 120.2 . . ?
C5 C4 C3 120.3(2) . . ?
C5 C4 H4A 119.9 . . ?
C3 C4 H4A 119.9 . . ?
C4 C5 C6 120.5(2) . . ?
C4 C5 H5 119.7 . . ?
C6 C5 H5 119.7 . . ?
C5 C6 C1 119.4(2) . . ?
C5 C6 N2 123.00(19) . . ?
C1 C6 N2 117.19(18) . . ?
N1 C7 N3 124.98(19) . . ?
N1 C7 O1 120.87(19) . . ?
N3 C7 O1 114.11(18) . . ?
O1 C8 C9 106.87(19) . . ?
O1 C8 H8A 110.3 . . ?
C9 C8 H8A 110.3 . . ?
O1 C8 H8B 110.3 . . ?
C9 C8 H8B 110.3 . . ?
H8A C8 H8B 108.6 . . ?
C8 C9 H9A 109.5 . . ?
C8 C9 H9B 109.5 . . ?
H9A C9 H9B 109.5 . . ?
C8 C9 H9C 109.5 . . ?
H9A C9 H9C 109.5 . . ?
H9B C9 H9C 109.5 . . ?
N3 C10 C11 110.28(19) . . ?
N3 C10 C12 105.2(2) . . ?
C11 C10 C12 109.0(2) . . ?
N3 C10 C13 110.2(2) . . ?
C11 C10 C13 110.5(2) . . ?
C12 C10 C13 111.5(3) . . ?
C10 C11 H11A 109.5 . . ?
C10 C11 H11B 109.5 . . ?
H11A C11 H11B 109.5 . . ?
C10 C11 H11C 109.5 . . ?
H11A C11 H11C 109.5 . . ?
H11B C11 H11C 109.5 . . ?
C10 C12 H12A 109.5 . . ?
C10 C12 H12B 109.5 . . ?
H12A C12 H12B 109.5 . . ?
C10 C12 H12C 109.5 . . ?
H12A C12 H12C 109.5 . . ?
H12B C12 H12C 109.5 . . ?
C10 C13 H13A 109.5 . . ?
C10 C13 H13B 109.5 . . ?
H13A C13 H13B 109.5 . . ?
C10 C13 H13C 109.5 . . ?
H13A C13 H13C 109.5 . . ?
H13B C13 H13C 109.5 . . ?
N2 C14 N4 125.3(2) . . ?
N2 C14 O2 120.17(19) . . ?
N4 C14 O2 114.44(19) . . ?
O2 C15 C16 105.72(17) . . ?
O2 C15 H15A 110.6 . . ?
C16 C15 H15A 110.6 . . ?
O2 C15 H15B 110.6 . . ?
C16 C15 H15B 110.6 . . ?
H15A C15 H15B 108.7 . . ?
C15 C16 H16A 109.5 . . ?
C15 C16 H16B 109.5 . . ?
H16A C16 H16B 109.5 . . ?
C15 C16 H16C 109.5 . . ?
H16A C16 H16C 109.5 . . ?
H16B C16 H16C 109.5 . . ?
N4 C17 C20 111.3(2) . . ?
N4 C17 C18 104.9(2) . . ?
C20 C17 C18 111.0(2) . . ?
N4 C17 C19 109.7(2) . . ?
C20 C17 C19 110.6(2) . . ?
C18 C17 C19 109.1(2) . . ?
C17 C18 H18A 109.5 . . ?
C17 C18 H18B 109.5 . . ?
H18A C18 H18B 109.5 . . ?
C17 C18 H18C 109.5 . . ?
H18A C18 H18C 109.5 . . ?
H18B C18 H18C 109.5 . . ?
C17 C19 H19A 109.5 . . ?
C17 C19 H19B 109.5 . . ?
H19A C19 H19B 109.5 . . ?
C17 C19 H19C 109.5 . . ?
H19A C19 H19C 109.5 . . ?
H19B C19 H19C 109.5 . . ?
C17 C20 H20A 109.5 . . ?
C17 C20 H20B 109.5 . . ?
H20A C20 H20B 109.5 . . ?
C17 C20 H20C 109.5 . . ?
H20A C20 H20C 109.5 . . ?
H20B C20 H20C 109.5 . . ?
C22 C21 C26 119.54(19) . . ?
C22 C21 N5 123.40(19) . . ?
C26 C21 N5 116.53(18) . . ?
C23 C22 C21 120.3(2) . . ?
C23 C22 H22 119.9 . . ?
C21 C22 H22 119.9 . . ?
C22 C23 C24 120.0(2) . . ?
C22 C23 H23 120.0 . . ?
C24 C23 H23 120.0 . . ?
C25 C24 C23 120.4(2) . . ?
C25 C24 H24 119.8 . . ?
C23 C24 H24 119.8 . . ?
C24 C25 C26 120.0(2) . . ?
C24 C25 H25 120.0 . . ?
C26 C25 H25 120.0 . . ?
C25 C26 C21 119.74(19) . . ?
C25 C26 N6 123.21(18) . . ?
C21 C26 N6 116.54(18) . . ?
N7 C27 N5 124.98(19) . . ?
N7 C27 O3 114.72(18) . . ?
N5 C27 O3 120.22(18) . . ?
O3 C28 C29 106.4(2) . . ?
O3 C28 H28A 110.5 . . ?
C29 C28 H28A 110.5 . . ?
O3 C28 H28B 110.5 . . ?
C29 C28 H28B 110.5 . . ?
H28A C28 H28B 108.6 . . ?
C28 C29 H29A 109.5 . . ?
C28 C29 H29B 109.5 . . ?
H29A C29 H29B 109.5 . . ?
C28 C29 H29C 109.5 . . ?
H29A C29 H29C 109.5 . . ?
H29B C29 H29C 109.5 . . ?
N7 C30 C31 110.3(2) . . ?
N7 C30 C33 105.46(19) . . ?
C31 C30 C33 109.7(2) . . ?
N7 C30 C32 110.01(19) . . ?
C31 C30 C32 112.3(2) . . ?
C33 C30 C32 108.8(2) . . ?
C30 C31 H31A 109.5 . . ?
C30 C31 H31B 109.5 . . ?
H31A C31 H31B 109.5 . . ?
C30 C31 H31C 109.5 . . ?
H31A C31 H31C 109.5 . . ?
H31B C31 H31C 109.5 . . ?
C30 C32 H32A 109.5 . . ?
C30 C32 H32B 109.5 . . ?
H32A C32 H32B 109.5 . . ?
C30 C32 H32C 109.5 . . ?
H32A C32 H32C 109.5 . . ?
H32B C32 H32C 109.5 . . ?
C30 C33 H33A 109.5 . . ?
C30 C33 H33B 109.5 . . ?
H33A C33 H33B 109.5 . . ?
C30 C33 H33C 109.5 . . ?
H33A C33 H33C 109.5 . . ?
H33B C33 H33C 109.5 . . ?
N6 C34 N8 124.63(19) . . ?
N6 C34 O4 120.83(18) . . ?
N8 C34 O4 114.46(18) . . ?
O4 C35 C36 106.87(18) . . ?
O4 C35 H35A 110.3 . . ?
C36 C35 H35A 110.3 . . ?
O4 C35 H35B 110.3 . . ?
C36 C35 H35B 110.3 . . ?
H35A C35 H35B 108.6 . . ?
C35 C36 H36A 109.5 . . ?
C35 C36 H36B 109.5 . . ?
H36A C36 H36B 109.5 . . ?
C35 C36 H36C 109.5 . . ?
H36A C36 H36C 109.5 . . ?
H36B C36 H36C 109.5 . . ?
N8 C37 C39 105.6(2) . . ?
N8 C37 C38 110.0(2) . . ?
C39 C37 C38 109.0(2) . . ?
N8 C37 C40 110.1(2) . . ?
C39 C37 C40 110.3(2) . . ?
C38 C37 C40 111.6(2) . . ?
C37 C38 H38A 109.5 . . ?
C37 C38 H38B 109.5 . . ?
H38A C38 H38B 109.5 . . ?
C37 C38 H38C 109.5 . . ?
H38A C38 H38C 109.5 . . ?
H38B C38 H38C 109.5 . . ?
C37 C39 H39A 109.5 . . ?
C37 C39 H39B 109.5 . . ?
H39A C39 H39B 109.5 . . ?
C37 C39 H39C 109.5 . . ?
H39A C39 H39C 109.5 . . ?
H39B C39 H39C 109.5 . . ?
C37 C40 H40A 109.5 . . ?
C37 C40 H40B 109.5 . . ?
H40A C40 H40B 109.5 . . ?
C37 C40 H40C 109.5 . . ?
H40A C40 H40C 109.5 . . ?
H40B C40 H40C 109.5 . . ?
O5 S1 O7 115.18(11) . . ?
O5 S1 O6 114.90(13) . . ?
O7 S1 O6 114.94(12) . . ?
O5 S1 C41 102.87(12) . . ?
O7 S1 C41 103.62(11) . . ?
O6 S1 C41 102.86(12) . . ?
F2 C41 F1 107.4(2) . . ?
F2 C41 F3 108.0(2) . . ?
F1 C41 F3 106.4(2) . . ?
F2 C41 S1 111.89(17) . . ?
F1 C41 S1 111.34(16) . . ?
F3 C41 S1 111.55(18) . . ?
O10A S2A O8A 118.1(7) . . ?
O10A S2A O9A 112.7(6) . . ?
O8A S2A O9A 112.8(8) . . ?
O10A S2A C42A 103.4(5) . . ?
O8A S2A C42A 106.2(6) . . ?
O9A S2A C42A 101.5(5) . . ?
F5A C42A F4A 104.7(8) . . ?
F5A C42A F6A 111.6(8) . . ?
F4A C42A F6A 105.5(8) . . ?
F5A C42A S2A 111.2(7) . . ?
F4A C42A S2A 110.6(7) . . ?
F6A C42A S2A 112.9(6) . . ?
O10B S2B O9B 123.7(5) . . ?
O10B S2B O8B 111.1(5) . . ?
O9B S2B O8B 113.3(4) . . ?
O10B S2B C42B 101.3(5) . . ?
O9B S2B C42B 102.7(4) . . ?
O8B S2B C42B 100.5(4) . . ?
F5B C42B F4B 120.6(7) . . ?
F5B C42B F6B 110.1(6) . . ?
F4B C42B F6B 93.5(7) . . ?
F5B C42B S2B 113.8(5) . . ?
F4B C42B S2B 111.2(6) . . ?
F6B C42B S2B 104.4(5) . . ?
O9C S2C O8C 117.4(5) . . ?
O9C S2C O10C 112.4(6) . . ?
O8C S2C O10C 105.9(5) . . ?
O9C S2C C42C 104.9(4) . . ?
O8C S2C C42C 115.0(4) . . ?
O10C S2C C42C 99.9(4) . . ?
F5C C42C F4C 107.6(7) . . ?
F5C C42C F6C 104.3(7) . . ?
F4C C42C F6C 106.4(8) . . ?
F5C C42C S2C 120.0(6) . . ?
F4C C42C S2C 111.0(6) . . ?
F6C C42C S2C 106.6(5) . . ?
C44A C43A H43A 109.5 . . ?
C44A C43A H43B 109.5 . . ?
H43A C43A H43B 109.5 . . ?
C44A C43A H43C 109.5 . . ?
H43A C43A H43C 109.5 . . ?
H43B C43A H43C 109.5 . . ?
C45A C44A C43A 111.7(6) . . ?
C45A C44A H44A 109.3 . . ?
C43A C44A H44A 109.3 . . ?
C45A C44A H44B 109.3 . . ?
C43A C44A H44B 109.3 . . ?
H44A C44A H44B 107.9 . . ?
C44A C45A C46A 112.7(6) . . ?
C44A C45A H45A 109.0 . . ?
C46A C45A H45A 109.0 . . ?
C44A C45A H45B 109.0 . . ?
C46A C45A H45B 109.0 . . ?
H45A C45A H45B 107.8 . . ?
C47A C46A C45A 113.9(7) . . ?
C47A C46A H46A 108.8 . . ?
C45A C46A H46A 108.8 . . ?
C47A C46A H46B 108.8 . . ?
C45A C46A H46B 108.8 . . ?
H46A C46A H46B 107.7 . . ?
C46A C47A H47A 109.5 . . ?
C46A C47A H47B 109.5 . . ?
H47A C47A H47B 109.5 . . ?
C46A C47A H47C 109.5 . . ?
H47A C47A H47C 109.5 . . ?
H47B C47A H47C 109.5 . . ?
C44B C43B H43D 109.5 . . ?
C44B C43B H43E 109.5 . . ?
H43D C43B H43E 109.5 . . ?
C44B C43B H43F 109.5 . . ?
H43D C43B H43F 109.5 . . ?
H43E C43B H43F 109.5 . . ?
C45B C44B C43B 111.0(13) . . ?
C45B C44B H44C 109.4 . . ?
C43B C44B H44C 109.4 . . ?
C45B C44B H44D 109.4 . . ?
C43B C44B H44D 109.4 . . ?
H44C C44B H44D 108.0 . . ?
C44B C45B C46B 112.5(13) . . ?
C44B C45B H45C 109.1 . . ?
C46B C45B H45C 109.1 . . ?
C44B C45B H45D 109.1 . . ?
C46B C45B H45D 109.1 . . ?
H45C C45B H45D 107.8 . . ?
C47B C46B C45B 113.7(13) . . ?
C47B C46B H46C 108.8 . . ?
C45B C46B H46C 108.8 . . ?
C47B C46B H46D 108.8 . . ?
C45B C46B H46D 108.8 . . ?
H46C C46B H46D 107.7 . . ?
C46B C47B H47D 109.5 . . ?
C46B C47B H47E 109.5 . . ?
H47D C47B H47E 109.5 . . ?
C46B C47B H47F 109.5 . . ?
H47D C47B H47F 109.5 . . ?
H47E C47B H47F 109.5 . . ?
C48A O11A C51A 105.8(5) . . ?
O11A C48A C49A 108.3(6) . . ?
O11A C48A H48A 110.0 . . ?
C49A C48A H48A 110.0 . . ?
O11A C48A H48B 110.0 . . ?
C49A C48A H48B 110.0 . . ?
H48A C48A H48B 108.4 . . ?
C50A C49A C48A 104.8(7) . . ?
C50A C49A H49A 110.8 . . ?
C48A C49A H49A 110.8 . . ?
C50A C49A H49B 110.8 . . ?
C48A C49A H49B 110.8 . . ?
H49A C49A H49B 108.9 . . ?
C49A C50A C51A 100.4(6) . . ?
C49A C50A H50A 111.7 . . ?
C51A C50A H50A 111.7 . . ?
C49A C50A H50B 111.7 . . ?
C51A C50A H50B 111.7 . . ?
H50A C50A H50B 109.5 . . ?
O11A C51A C50A 107.6(5) . . ?
O11A C51A H51A 110.2 . . ?
C50A C51A H51A 110.2 . . ?
O11A C51A H51B 110.2 . . ?
C50A C51A H51B 110.2 . . ?
H51A C51A H51B 108.5 . . ?
C48B O11B C51B 101.0(9) . . ?
O11B C48B C49B 105.9(9) . . ?
O11B C48B H48C 110.5 . . ?
C49B C48B H48C 110.5 . . ?
O11B C48B H48D 110.5 . . ?
C49B C48B H48D 110.5 . . ?
H48C C48B H48D 108.7 . . ?
C50B C49B C48B 104.1(10) . . ?
C50B C49B H49C 110.9 . . ?
C48B C49B H49C 110.9 . . ?
C50B C49B H49D 110.9 . . ?
C48B C49B H49D 110.9 . . ?
H49C C49B H49D 108.9 . . ?
C49B C50B C51B 105.2(8) . . ?
C49B C50B H50C 110.7 . . ?
C51B C50B H50C 110.7 . . ?
C49B C50B H50D 110.7 . . ?
C51B C50B H50D 110.7 . . ?
H50C C50B H50D 108.8 . . ?
O11B C51B C50B 101.9(8) . . ?
O11B C51B H51C 111.4 . . ?
C50B C51B H51C 111.4 . . ?
O11B C51B H51D 111.4 . . ?
C50B C51B H51D 111.4 . . ?
H51C C51B H51D 109.2 . . ?

loop_
_geom_bond_atom_site_label_1
_geom_bond_atom_site_label_2
_geom_bond_distance
_geom_bond_site_symmetry_2
_geom_bond_publ_flag
Co1 N2 1.9930(17) . ?
Co1 N6 1.9931(17) . ?
Co1 N5 2.0056(17) . ?
Co1 N1 2.0184(17) . ?
O1 C7 1.328(3) . ?
O1 C8 1.460(3) . ?
O2 C14 1.334(3) . ?
O2 C15 1.468(2) . ?
O3 C27 1.330(3) . ?
O3 C28 1.459(3) . ?
O4 C34 1.330(3) . ?
O4 C35 1.450(3) . ?
N1 C7 1.323(3) . ?
N1 C1 1.431(3) . ?
N2 C14 1.320(3) . ?
N2 C6 1.423(3) . ?
N3 C7 1.326(3) . ?
N3 C10 1.491(3) . ?
N3 H3N 0.8800 . ?
N4 C14 1.323(3) . ?
N4 C17 1.492(3) . ?
N4 H4N 0.8800 . ?
N5 C27 1.323(3) . ?
N5 C21 1.428(3) . ?
N6 C34 1.321(3) . ?
N6 C26 1.427(3) . ?
N7 C27 1.323(3) . ?
N7 C30 1.488(3) . ?
N7 H7N 0.8800 . ?
N8 C34 1.326(3) . ?
N8 C37 1.491(3) . ?
N8 H8N 0.8800 . ?
C1 C2 1.393(3) . ?
C1 C6 1.403(3) . ?
C2 C3 1.382(3) . ?
C2 H2 0.9500 . ?
C3 C4 1.387(4) . ?
C3 H3A 0.9500 . ?
C4 C5 1.379(3) . ?
C4 H4A 0.9500 . ?
C5 C6 1.395(3) . ?
C5 H5 0.9500 . ?
C8 C9 1.505(3) . ?
C8 H8A 0.9900 . ?
C8 H8B 0.9900 . ?
C9 H9A 0.9800 . ?
C9 H9B 0.9800 . ?
C9 H9C 0.9800 . ?
C10 C11 1.523(3) . ?
C10 C12 1.524(4) . ?
C10 C13 1.531(5) . ?
C11 H11A 0.9800 . ?
C11 H11B 0.9800 . ?
C11 H11C 0.9800 . ?
C12 H12A 0.9800 . ?
C12 H12B 0.9800 . ?
C12 H12C 0.9800 . ?
C13 H13A 0.9800 . ?
C13 H13B 0.9800 . ?
C13 H13C 0.9800 . ?
C15 C16 1.506(3) . ?
C15 H15A 0.9900 . ?
C15 H15B 0.9900 . ?
C16 H16A 0.9800 . ?
C16 H16B 0.9800 . ?
C16 H16C 0.9800 . ?
C17 C20 1.514(4) . ?
C17 C18 1.529(4) . ?
C17 C19 1.532(3) . ?
C18 H18A 0.9800 . ?
C18 H18B 0.9800 . ?
C18 H18C 0.9800 . ?
C19 H19A 0.9800 . ?
C19 H19B 0.9800 . ?
C19 H19C 0.9800 . ?
C20 H20A 0.9800 . ?
C20 H20B 0.9800 . ?
C20 H20C 0.9800 . ?
C21 C22 1.390(3) . ?
C21 C26 1.406(3) . ?
C22 C23 1.384(3) . ?
C22 H22 0.9500 . ?
C23 C24 1.393(3) . ?
C23 H23 0.9500 . ?
C24 C25 1.380(3) . ?
C24 H24 0.9500 . ?
C25 C26 1.393(3) . ?
C25 H25 0.9500 . ?
C28 C29 1.499(3) . ?
C28 H28A 0.9900 . ?
C28 H28B 0.9900 . ?
C29 H29A 0.9800 . ?
C29 H29B 0.9800 . ?
C29 H29C 0.9800 . ?
C30 C31 1.523(4) . ?
C30 C33 1.525(4) . ?
C30 C32 1.526(3) . ?
C31 H31A 0.9800 . ?
C31 H31B 0.9800 . ?
C31 H31C 0.9800 . ?
C32 H32A 0.9800 . ?
C32 H32B 0.9800 . ?
C32 H32C 0.9800 . ?
C33 H33A 0.9800 . ?
C33 H33B 0.9800 . ?
C33 H33C 0.9800 . ?
C35 C36 1.506(3) . ?
C35 H35A 0.9900 . ?
C35 H35B 0.9900 . ?
C36 H36A 0.9800 . ?
C36 H36B 0.9800 . ?
C36 H36C 0.9800 . ?
C37 C39 1.519(4) . ?
C37 C38 1.521(4) . ?
C37 C40 1.527(4) . ?
C38 H38A 0.9800 . ?
C38 H38B 0.9800 . ?
C38 H38C 0.9800 . ?
C39 H39A 0.9800 . ?
C39 H39B 0.9800 . ?
C39 H39C 0.9800 . ?
C40 H40A 0.9800 . ?
C40 H40B 0.9800 . ?
C40 H40C 0.9800 . ?
S1 O5 1.4307(18) . ?
S1 O7 1.4311(17) . ?
S1 O6 1.4319(19) . ?
S1 C41 1.821(2) . ?
F1 C41 1.328(3) . ?
F2 C41 1.322(3) . ?
F3 C41 1.332(3) . ?
S2A O10A 1.393(6) . ?
S2A O8A 1.423(7) . ?
S2A O9A 1.461(6) . ?
S2A C42A 1.796(6) . ?
F4A C42A 1.321(8) . ?
F5A C42A 1.312(9) . ?
F6A C42A 1.370(8) . ?
S2B O10B 1.403(6) . ?
S2B O9B 1.405(5) . ?
S2B O8B 1.447(5) . ?
S2B C42B 1.825(6) . ?
F4B C42B 1.336(7) . ?
F5B C42B 1.302(8) . ?
F6B C42B 1.412(8) . ?
S2C O9C 1.421(6) . ?
S2C O8C 1.431(5) . ?
S2C O10C 1.456(6) . ?
S2C C42C 1.768(6) . ?
F4C C42C 1.327(7) . ?
F5C C42C 1.275(8) . ?
F6C C42C 1.382(8) . ?
C43A C44A 1.542(10) . ?
C43A H43A 0.9800 . ?
C43A H43B 0.9800 . ?
C43A H43C 0.9800 . ?
C44A C45A 1.514(8) . ?
C44A H44A 0.9900 . ?
C44A H44B 0.9900 . ?
C45A C46A 1.569(9) . ?
C45A H45A 0.9900 . ?
C45A H45B 0.9900 . ?
C46A C47A 1.468(10) . ?
C46A H46A 0.9900 . ?
C46A H46B 0.9900 . ?
C47A H47A 0.9800 . ?
C47A H47B 0.9800 . ?
C47A H47C 0.9800 . ?
C43B C44B 1.535(14) . ?
C43B H43D 0.9800 . ?
C43B H43E 0.9800 . ?
C43B H43F 0.9800 . ?
C44B C45B 1.504(12) . ?
C44B H44C 0.9900 . ?
C44B H44D 0.9900 . ?
C45B C46B 1.567(13) . ?
C45B H45C 0.9900 . ?
C45B H45D 0.9900 . ?
C46B C47B 1.463(13) . ?
C46B H46C 0.9900 . ?
C46B H46D 0.9900 . ?
C47B H47D 0.9800 . ?
C47B H47E 0.9800 . ?
C47B H47F 0.9800 . ?
O11A C48A 1.399(6) . ?
O11A C51A 1.460(7) . ?
C48A C49A 1.471(9) . ?
C48A H48A 0.9900 . ?
C48A H48B 0.9900 . ?
C49A C50A 1.449(10) . ?
C49A H49A 0.9900 . ?
C49A H49B 0.9900 . ?
C50A C51A 1.540(10) . ?
C50A H50A 0.9900 . ?
C50A H50B 0.9900 . ?
C51A H51A 0.9900 . ?
C51A H51B 0.9900 . ?
O11B C48B 1.405(9) . ?
O11B C51B 1.490(10) . ?
C48B C49B 1.474(11) . ?
C48B H48C 0.9900 . ?
C48B H48D 0.9900 . ?
C49B C50B 1.440(12) . ?
C49B H49C 0.9900 . ?
C49B H49D 0.9900 . ?
C50B C51B 1.575(12) . ?
C50B H50C 0.9900 . ?
C50B H50D 0.9900 . ?
C51B H51C 0.9900 . ?
C51B H51D 0.9900 . ?

loop_
_geom_hbond_atom_site_label_D
_geom_hbond_atom_site_label_H
_geom_hbond_atom_site_label_A
_geom_hbond_distance_DH
_geom_hbond_distance_HA
_geom_hbond_distance_DA
_geom_hbond_angle_DHA
_geom_hbond_site_symmetry_A
_geom_hbond_publ_flag
N3 H3N O5 0.88 2.20 2.967(2) 145.7 . yes
N4 H4N O6 0.88 1.98 2.852(3) 170.6 . yes
N7 H7N S2A^a 0.88 3.02 3.849(3) 157.1 . yes
N7 H7N O10A^a 0.88 2.23 3.089(8) 164.7 . yes
N7 H7N O9B^b 0.88 2.34 3.107(7) 145.4 . yes
N7 H7N O8C^c 0.88 2.11 2.767(5) 131.3 . yes
N8 H8N S2A^a 0.88 2.96 3.741(3) 148.4 . yes
N8 H8N O8A^a 0.88 2.25 3.092(15) 160.8 . yes
N8 H8N O9B^b 0.88 2.65 3.343(8) 136.1 . yes
N8 H8N S2C^c 0.88 2.88 3.560(3) 135.3 . yes
N8 H8N O9C^c 0.88 2.11 2.952(9) 160.8 . yes
C9 H9A O10C^c 0.98 2.45 3.292(10) 143.7 . yes
C11 H11B O1 0.98 2.47 3.016(3) 115.2 . yes
C12 H12A F6A^a 0.98 2.64 3.561(7) 157.5 3_666 yes
C12 H12A F4C^c 0.98 2.56 3.483(6) 157.3 3_666 yes
C12 H12B F5B^b 0.98 2.55 3.519(7) 167.9 1_455 yes
C12 H12C O5 0.98 2.50 3.239(4) 132.5 . yes
C13 H13A O8B^b 0.98 2.30 3.238(6) 160.8 3_666 yes
C13 H13C O1 0.98 2.41 2.977(4) 116.3 . yes
C15 H15B N6 0.99 2.59 3.571(3) 169.6 . yes
C16 H16A F1 0.98 2.62 3.568(3) 163.5 2_545 yes
C19 H19C O2 0.98 2.41 2.995(3) 117.6 . yes
C20 H20A O10B^b 0.98 2.43 3.291(6) 146.9 4_565 yes
C20 H20A O10C^c 0.98 2.63 3.531(8) 153.3 4_565 yes
C20 H20B O2 0.98 2.45 3.027(3) 117.6 . yes
C31 H31C O3 0.98 2.47 3.041(3) 117.0 . yes
C32 H32B O3 0.98 2.41 2.980(3) 116.2 . yes
C33 H33C O10A^a 0.98 2.56 3.104(8) 114.9 . yes
C33 H33C O8B^b 0.98 2.52 3.455(7) 159.2 . yes
C33 H33C O8C^c 0.98 2.53 3.272(7) 132.8 . yes
C35 H35A O7 0.99 2.54 3.192(3) 123.2 2_545 yes
C35 H35B N1 0.99 2.68 3.515(3) 142.7 . yes
C38 H38B O4 0.98 2.42 2.995(3) 116.8 . yes
C38 H38C O10C^c 0.98 2.64 3.481(8) 144.2 . yes
C39 H39B O8A^a 0.98 2.55 3.094(14) 115.3 . yes
C39 H39B O10B^b 0.98 2.61 3.526(12) 155.4 . yes
C39 H39B O9C^c 0.98 2.63 3.202(10) 117.1 . yes
C39 H39B O10C^c 0.98 2.60 3.445(11) 144.6 . yes
C40 H40C O4 0.98 2.40 2.981(3) 117.7 . yes

loop_
_geom_torsion_atom_site_label_1
_geom_torsion_atom_site_label_2
_geom_torsion_atom_site_label_3
_geom_torsion_atom_site_label_4
_geom_torsion
_geom_torsion_site_symmetry_1
_geom_torsion_site_symmetry_2
_geom_torsion_site_symmetry_3
_geom_torsion_site_symmetry_4
_geom_torsion_publ_flag
C7 N1 C1 C2 -40.5(3) . . . . ?
Co1 N1 C1 C2 159.88(17) . . . . ?
C7 N1 C1 C6 147.20(19) . . . . ?
Co1 N1 C1 C6 -12.4(2) . . . . ?
C6 C1 C2 C3 -1.2(3) . . . . ?
N1 C1 C2 C3 -173.3(2) . . . . ?
C1 C2 C3 C4 1.6(3) . . . . ?
C2 C3 C4 C5 -0.3(4) . . . . ?
C3 C4 C5 C6 -1.5(4) . . . . ?
C4 C5 C6 C1 2.0(3) . . . . ?
C4 C5 C6 N2 174.4(2) . . . . ?
C2 C1 C6 C5 -0.6(3) . . . . ?
N1 C1 C6 C5 172.05(18) . . . . ?
C2 C1 C6 N2 -173.52(18) . . . . ?
N1 C1 C6 N2 -0.9(3) . . . . ?
C14 N2 C6 C5 41.2(3) . . . . ?
Co1 N2 C6 C5 -158.74(17) . . . . ?
C14 N2 C6 C1 -146.21(19) . . . . ?
Co1 N2 C6 C1 13.9(2) . . . . ?
C1 N1 C7 N3 -21.8(3) . . . . ?
Co1 N1 C7 N3 133.7(2) . . . . ?
C1 N1 C7 O1 160.57(18) . . . . ?
Co1 N1 C7 O1 -43.9(3) . . . . ?
C10 N3 C7 N1 167.5(2) . . . . ?
C10 N3 C7 O1 -14.8(3) . . . . ?
C8 O1 C7 N1 -19.2(3) . . . . ?
C8 O1 C7 N3 162.94(19) . . . . ?
C7 O1 C8 C9 -155.8(2) . . . . ?
C7 N3 C10 C11 -54.4(3) . . . . ?
C7 N3 C10 C12 -171.8(3) . . . . ?
C7 N3 C10 C13 67.9(3) . . . . ?
C6 N2 C14 N4 21.6(3) . . . . ?
Co1 N2 C14 N4 -134.97(19) . . . . ?
C6 N2 C14 O2 -162.51(18) . . . . ?
Co1 N2 C14 O2 40.9(3) . . . . ?
C17 N4 C14 N2 -160.2(2) . . . . ?
C17 N4 C14 O2 23.7(3) . . . . ?
C15 O2 C14 N2 43.0(3) . . . . ?
C15 O2 C14 N4 -140.76(18) . . . . ?
C14 O2 C15 C16 177.98(18) . . . . ?
C14 N4 C17 C20 -74.5(3) . . . . ?
C14 N4 C17 C18 165.4(2) . . . . ?
C14 N4 C17 C19 48.3(3) . . . . ?
C27 N5 C21 C22 -48.3(3) . . . . ?
Co1 N5 C21 C22 152.48(18) . . . . ?
C27 N5 C21 C26 140.2(2) . . . . ?
Co1 N5 C21 C26 -19.1(2) . . . . ?
C26 C21 C22 C23 0.7(3) . . . . ?
N5 C21 C22 C23 -170.6(2) . . . . ?
C21 C22 C23 C24 1.3(4) . . . . ?
C22 C23 C24 C25 -1.4(4) . . . . ?
C23 C24 C25 C26 -0.5(3) . . . . ?
C24 C25 C26 C21 2.5(3) . . . . ?
C24 C25 C26 N6 174.04(19) . . . . ?
C22 C21 C26 C25 -2.6(3) . . . . ?
N5 C21 C26 C25 169.33(18) . . . . ?
C22 C21 C26 N6 -174.69(19) . . . . ?
N5 C21 C26 N6 -2.8(3) . . . . ?
C34 N6 C26 C25 44.1(3) . . . . ?
Co1 N6 C26 C25 -148.57(17) . . . . ?
C34 N6 C26 C21 -144.07(19) . . . . ?
Co1 N6 C26 C21 23.2(2) . . . . ?
C30 N7 C27 N5 173.3(2) . . . . ?
C30 N7 C27 O3 -10.0(3) . . . . ?
C21 N5 C27 N7 -21.2(3) . . . . ?
Co1 N5 C27 N7 133.05(19) . . . . ?
C21 N5 C27 O3 162.26(18) . . . . ?
Co1 N5 C27 O3 -43.5(3) . . . . ?
C28 O3 C27 N7 155.51(19) . . . . ?
C28 O3 C27 N5 -27.6(3) . . . . ?
C27 O3 C28 C29 -148.0(2) . . . . ?
C27 N7 C30 C31 69.4(3) . . . . ?
C27 N7 C30 C33 -172.3(2) . . . . ?
C27 N7 C30 C32 -55.1(3) . . . . ?
C26 N6 C34 N8 18.7(3) . . . . ?
Co1 N6 C34 N8 -144.94(18) . . . . ?
C26 N6 C34 O4 -164.85(18) . . . . ?
Co1 N6 C34 O4 31.5(3) . . . . ?
C37 N8 C34 N6 -173.1(2) . . . . ?
C37 N8 C34 O4 10.3(3) . . . . ?
C35 O4 C34 N6 21.4(3) . . . . ?
C35 O4 C34 N8 -161.85(19) . . . . ?
C34 O4 C35 C36 146.8(2) . . . . ?
C34 N8 C37 C39 174.7(3) . . . . ?
C34 N8 C37 C38 -67.8(3) . . . . ?
C34 N8 C37 C40 55.6(3) . . . . ?
O5 S1 C41 F2 -51.9(2) . . . . ?
O7 S1 C41 F2 -172.19(18) . . . . ?
O6 S1 C41 F2 67.8(2) . . . . ?
O5 S1 C41 F1 68.3(2) . . . . ?
O7 S1 C41 F1 -52.0(2) . . . . ?
O6 S1 C41 F1 -172.01(18) . . . . ?
O5 S1 C41 F3 -173.02(18) . . . . ?
O7 S1 C41 F3 66.7(2) . . . . ?
O6 S1 C41 F3 -53.3(2) . . . . ?
O10A S2A C42A F5A 168.0(8) . . . . ?
O8A S2A C42A F5A -67.1(10) . . . . ?
O9A S2A C42A F5A 51.1(9) . . . . ?
O10A S2A C42A F4A -76.2(9) . . . . ?
O8A S2A C42A F4A 48.7(11) . . . . ?
O9A S2A C42A F4A 166.9(9) . . . . ?
O10A S2A C42A F6A 41.7(9) . . . . ?
O8A S2A C42A F6A 166.6(9) . . . . ?
O9A S2A C42A F6A -75.3(9) . . . . ?
O10B S2B C42B F5B 176.9(7) . . . . ?
O9B S2B C42B F5B 48.2(7) . . . . ?
O8B S2B C42B F5B -68.9(6) . . . . ?
O10B S2B C42B F4B -42.9(8) . . . . ?
O9B S2B C42B F4B -171.6(7) . . . . ?
O8B S2B C42B F4B 71.3(7) . . . . ?
O10B S2B C42B F6B 56.8(7) . . . . ?
O9B S2B C42B F6B -71.9(6) . . . . ?
O8B S2B C42B F6B 171.0(5) . . . . ?
O9C S2C C42C F5C 45.7(9) . . . . ?
O8C S2C C42C F5C -84.8(9) . . . . ?
O10C S2C C42C F5C 162.3(8) . . . . ?
O9C S2C C42C F4C 172.3(8) . . . . ?
O8C S2C C42C F4C 41.8(9) . . . . ?
O10C S2C C42C F4C -71.1(8) . . . . ?
O9C S2C C42C F6C -72.3(8) . . . . ?
O8C S2C C42C F6C 157.2(6) . . . . ?
O10C S2C C42C F6C 44.3(8) . . . . ?
C43A C44A C45A C46A -178.2(5) . . . . ?
C44A C45A C46A C47A -177.4(6) . . . . ?
C43B C44B C45B C46B -165(2) . . . . ?
C44B C45B C46B C47B 175(2) . . . . ?
C51A O11A C48A C49A -17.4(11) . . . . ?
O11A C48A C49A C50A 34.6(12) . . . . ?
C48A C49A C50A C51A -34.7(10) . . . . ?
C48A O11A C51A C50A -5.1(11) . . . . ?
C49A C50A C51A O11A 25.1(10) . . . . ?
C51B O11B C48B C49B 47.9(19) . . . . ?
O11B C48B C49B C50B -37(2) . . . . ?
C48B C49B C50B C51B 11.0(19) . . . . ?
C48B O11B C51B C50B -38.4(16) . . . . ?
C49B C50B C51B O11B 16.4(17) . . . . ?
